data_7235566
loop_
_publ_author_name
'Bai, Su-Yun'
'Dai, Xi'
'Zhao, Bao-Xiang'
'Miao, Jun-Ying'

_publ_section_title
;
 Discovery of a novel fluorescent HSP90 inhibitor and its anti-lung cancer
 effect
;
_journal_issue 38
_journal_name_full 'RSC Adv.'
_journal_page_first 19887
_journal_paper_doi 10.1039/C4RA01800A
_journal_volume 4
_journal_year 2014
_chemical_formula_moiety 'C29 H27 N3 O4'
_chemical_formula_sum 'C29 H27 N3 O4'
_chemical_formula_weight 481.53
_space_group_crystal_system triclinic
_space_group_IT_number 2
_space_group_name_Hall '-P 1'
_space_group_name_H-M_alt 'P -1'
_atom_sites_solution_hydrogens geom
_audit_creation_date 2014-02-13
_audit_creation_method
;
Olex2 1.2
(compiled 2013.12.10 svn.r2850 for OlexSys, GUI svn.r4736)
;
_cell_angle_alpha 73.025(8)
_cell_angle_beta 89.269(8)
_cell_angle_gamma 85.733(8)
_cell_formula_units_Z 2
_cell_length_a 7.512(3)
_cell_length_b 10.869(4)
_cell_length_c 15.710(7)
_cell_measurement_reflns_used 499
_cell_measurement_temperature 298(2)
_cell_measurement_theta_max 0.000
_cell_measurement_theta_min 0.000
_cell_volume 1223.4(9)
_computing_data_reduction 'SAINT v7.23A (Bruker, 2003)'
_computing_molecular_graphics 'Olex2 (Dolomanov et al., 2009)'
_computing_publication_material 'Olex2 (Dolomanov et al., 2009)'
_computing_structure_refinement 'ShelXL (Sheldrick, 2008)'
_diffrn_ambient_temperature 298.15
_diffrn_measured_fraction_theta_full 0.987
_diffrn_measured_fraction_theta_max 0.937
_diffrn_radiation_type MoK\a
_diffrn_radiation_wavelength 0.71073
_diffrn_reflns_av_R_equivalents 0.0400
_diffrn_reflns_av_unetI/netI 0.1485
_diffrn_reflns_Laue_measured_fraction_full 0.987
_diffrn_reflns_Laue_measured_fraction_max 0.937
_diffrn_reflns_limit_h_max 9
_diffrn_reflns_limit_h_min -9
_diffrn_reflns_limit_k_max 11
_diffrn_reflns_limit_k_min -14
_diffrn_reflns_limit_l_max 20
_diffrn_reflns_limit_l_min -18
_diffrn_reflns_number 7110
_diffrn_reflns_point_group_measured_fraction_full 0.987
_diffrn_reflns_point_group_measured_fraction_max 0.937
_diffrn_reflns_theta_full 25.242
_diffrn_reflns_theta_max 27.397
_diffrn_reflns_theta_min 2.035
_exptl_absorpt_coefficient_mu 0.088
_exptl_crystal_density_diffrn 1.307
_exptl_crystal_F_000 508
_exptl_crystal_size_max 0.12
_exptl_crystal_size_mid 0.1
_exptl_crystal_size_min 0.08
_refine_diff_density_max 0.153
_refine_diff_density_min -0.191
_refine_diff_density_rms 0.043
_refine_ls_extinction_method none
_refine_ls_goodness_of_fit_ref 0.874
_refine_ls_hydrogen_treatment mixed
_refine_ls_matrix_type full
_refine_ls_number_parameters 328
_refine_ls_number_reflns 5215
_refine_ls_number_restraints 0
_refine_ls_restrained_S_all 0.874
_refine_ls_R_factor_all 0.2420
_refine_ls_R_factor_gt 0.0661
_refine_ls_shift/su_max 0.004
_refine_ls_shift/su_mean 0.000
_refine_ls_structure_factor_coef Fsqd
_refine_ls_weighting_details 'w=1/[\s^2^(Fo^2^)+(0.0798P)^2^] where P=(Fo^2^+2Fc^2^)/3'
_refine_ls_weighting_scheme calc
_refine_ls_wR_factor_gt 0.1422
_refine_ls_wR_factor_ref 0.2163
_reflns_Friedel_coverage 0.000
_reflns_number_gt 1520
_reflns_number_total 5215
_reflns_threshold_expression 'I > 2\s(I)'
_cod_data_source_file c4ra01800a2.cif
_cod_data_source_block p
_cod_database_code 7235566
_shelxl_version_number 2013-4
_shelx_space_group_comment
;
The symmetry employed for this shelxl refinement is uniquely defined
by the following loop, which should always be used as a source of
symmetry information in preference to the above space-group names.
They are only intended as comments.
;
_shelx_estimated_absorpt_t_max 0.993
_shelx_estimated_absorpt_t_min 0.990
_olex2_refinement_description
;
1. Fixed Uiso
 At 1.2 times of:
  All C(H) groups, All C(H,H) groups
 At 1.5 times of:
  All C(H,H,H) groups, All O(H) groups
2.a Ternary CH refined with riding coordinates:
 C14(H14)
2.b Secondary CH2 refined with riding coordinates:
 C26(H26A,H26B), C28(H28A,H28B), C15(H15A,H15B)
2.c Aromatic/amide H refined with riding coordinates:
 C25(H25), C24(H24), C12(H12), C19(H19), C6(H6), C7(H7), C4(H4), C22(H22),
 C3(H3A), C8(H8), C10(H10), C9(H9), C11(H11)
2.d Idealised Me refined as rotating group:
 C29(H29A,H29B,H29C), C27(H27A,H27B,H27C)
2.e Idealised tetrahedral OH refined as rotating group:
 O3(H3)
;

loop_
_space_group_symop_operation_xyz
'x, y, z'
'-x, -y, -z'

loop_
_atom_site_label
_atom_site_type_symbol
_atom_site_fract_x
_atom_site_fract_y
_atom_site_fract_z
_atom_site_U_iso_or_equiv
_atom_site_adp_type
_atom_site_occupancy
_atom_site_site_symmetry_order
_atom_site_calc_flag
_atom_site_refinement_flags_posn
O1 O 0.4451(3) 0.5330(2) 0.79830(19) 0.0624(8) Uani 1 1 d .
O2 O 0.4835(4) 0.7112(3) 0.6916(2) 0.0787(10) Uani 1 1 d .
O3 O 0.0028(5) 0.4218(3) 0.11874(19) 0.0827(10) Uani 1 1 d .
H3 H -0.0140 0.4102 0.0703 0.124 Uiso 1 1 calc GR
N1 N 0.2828(5) 0.6508(3) 0.4143(2) 0.0651(10) Uani 1 1 d .
O4 O 0.0845(4) 0.6120(3) 0.0331(2) 0.0863(10) Uani 1 1 d .
N2 N 0.2727(5) 0.5653(3) 0.4986(2) 0.0621(10) Uani 1 1 d .
N3 N 0.3665(4) 0.1688(3) 1.0466(3) 0.0659(10) Uani 1 1 d .
C25 C 0.2650(5) 0.2270(4) 0.8109(3) 0.0617(12) Uani 1 1 d .
H25 H 0.2168 0.1836 0.7747 0.074 Uiso 1 1 calc R
C23 C 0.3522(5) 0.2281(4) 0.9580(3) 0.0584(12) Uani 1 1 d .
C16 C 0.3471(5) 0.6132(4) 0.5539(3) 0.0552(11) Uani 1 1 d .
C21 C 0.3883(5) 0.4098(4) 0.8306(3) 0.0534(11) Uani 1 1 d .
C20 C 0.3178(5) 0.3514(4) 0.7719(3) 0.0554(11) Uani 1 1 d .
C24 C 0.2813(5) 0.1670(4) 0.8997(3) 0.0608(12) Uani 1 1 d .
H24 H 0.2449 0.0838 0.9224 0.073 Uiso 1 1 calc R
C13 C 0.2125(7) 0.8845(4) 0.3927(3) 0.0646(12) Uani 1 1 d .
C17 C 0.4328(5) 0.6038(4) 0.7097(3) 0.0617(12) Uani 1 1 d .
C2 C 0.1169(5) 0.5613(4) 0.1887(3) 0.0563(11) Uani 1 1 d .
C18 C 0.3604(5) 0.5422(4) 0.6481(3) 0.0567(11) Uani 1 1 d .
C12 C 0.2668(7) 1.0075(5) 0.3607(3) 0.0906(16) Uani 1 1 d .
H12 H 0.3874 1.0201 0.3513 0.109 Uiso 1 1 calc R
C19 C 0.3039(5) 0.4217(4) 0.6809(3) 0.0580(12) Uani 1 1 d .
H19 H 0.2539 0.3839 0.6417 0.070 Uiso 1 1 calc R
C5 C 0.2232(5) 0.6213(4) 0.3414(3) 0.0577(11) Uani 1 1 d .
C14 C 0.3528(6) 0.7731(4) 0.4148(3) 0.0649(12) Uani 1 1 d .
H14 H 0.4513 0.7923 0.3726 0.078 Uiso 1 1 calc R
C1 C 0.0667(6) 0.5345(4) 0.1068(3) 0.0635(12) Uani 1 1 d .
C6 C 0.1525(5) 0.5045(4) 0.3485(3) 0.0623(12) Uani 1 1 d .
H6 H 0.1408 0.4451 0.4041 0.075 Uiso 1 1 calc R
C7 C 0.0999(5) 0.4767(4) 0.2735(3) 0.0599(12) Uani 1 1 d .
H7 H 0.0511 0.3985 0.2794 0.072 Uiso 1 1 calc R
C4 C 0.2358(5) 0.7106(4) 0.2566(3) 0.0614(12) Uani 1 1 d .
H4 H 0.2791 0.7907 0.2506 0.074 Uiso 1 1 calc R
C22 C 0.4090(5) 0.3525(4) 0.9195(3) 0.0590(12) Uani 1 1 d .
H22 H 0.4609 0.3955 0.9549 0.071 Uiso 1 1 calc R
C26 C 0.4411(6) 0.2296(4) 1.1087(3) 0.0720(13) Uani 1 1 d .
H26A H 0.3838 0.1997 1.1660 0.086 Uiso 1 1 calc R
H26B H 0.4159 0.3224 1.0866 0.086 Uiso 1 1 calc R
C3 C 0.1840(5) 0.6791(4) 0.1828(3) 0.0606(12) Uani 1 1 d .
H3A H 0.1941 0.7384 0.1271 0.073 Uiso 1 1 calc R
C28 C 0.2947(6) 0.0452(4) 1.0880(3) 0.0728(14) Uani 1 1 d .
H28A H 0.3569 0.0038 1.1439 0.087 Uiso 1 1 calc R
H28B H 0.3156 -0.0098 1.0496 0.087 Uiso 1 1 calc R
C29 C 0.0967(6) 0.0593(4) 1.1052(3) 0.0898(16) Uani 1 1 d .
H29A H 0.0343 0.0986 1.0499 0.135 Uiso 1 1 calc GR
H29B H 0.0756 0.1126 1.1440 0.135 Uiso 1 1 calc GR
H29C H 0.0545 -0.0242 1.1327 0.135 Uiso 1 1 calc GR
C15 C 0.4259(6) 0.7392(4) 0.5103(3) 0.0769(14) Uani 1 1 d .
H15A H 0.5554 0.7293 0.5116 0.092 Uiso 1 1 calc R
H15B H 0.3860 0.8044 0.5387 0.092 Uiso 1 1 calc R
C8 C 0.0366(8) 0.8679(5) 0.4073(3) 0.0898(16) Uani 1 1 d .
H8 H -0.0006 0.7849 0.4301 0.108 Uiso 1 1 calc R
C10 C -0.0327(11) 1.0947(7) 0.3559(4) 0.125(2) Uani 1 1 d .
H10 H -0.1157 1.1657 0.3429 0.150 Uiso 1 1 calc R
C27 C 0.6398(6) 0.1994(4) 1.1206(3) 0.0922(16) Uani 1 1 d .
H27A H 0.6963 0.2241 1.0635 0.138 Uiso 1 1 calc GR
H27B H 0.6646 0.1086 1.1480 0.138 Uiso 1 1 calc GR
H27C H 0.6852 0.2463 1.1577 0.138 Uiso 1 1 calc GR
C9 C -0.0885(8) 0.9723(7) 0.3889(4) 0.115(2) Uani 1 1 d .
H9 H -0.2090 0.9598 0.3987 0.137 Uiso 1 1 calc R
C11 C 0.1437(12) 1.1119(5) 0.3425(4) 0.129(2) Uani 1 1 d .
H11 H 0.1815 1.1948 0.3209 0.155 Uiso 1 1 calc R

loop_
_atom_site_aniso_label
_atom_site_aniso_U_11
_atom_site_aniso_U_22
_atom_site_aniso_U_33
_atom_site_aniso_U_23
_atom_site_aniso_U_13
_atom_site_aniso_U_12
O1 0.073(2) 0.0508(18) 0.064(2) -0.0148(15) -0.0082(16) -0.0130(14)
O2 0.107(3) 0.0562(19) 0.075(2) -0.0181(17) -0.0057(18) -0.0227(18)
O3 0.108(3) 0.067(2) 0.079(2) -0.0263(18) -0.014(2) -0.0239(18)
N1 0.088(3) 0.047(2) 0.058(3) -0.012(2) -0.008(2) -0.0095(19)
O4 0.115(3) 0.083(2) 0.063(2) -0.0188(19) 0.001(2) -0.0342(19)
N2 0.068(3) 0.053(2) 0.064(3) -0.015(2) -0.007(2) -0.0022(18)
N3 0.070(3) 0.061(2) 0.062(3) -0.008(2) -0.007(2) -0.0189(19)
C25 0.058(3) 0.053(3) 0.077(3) -0.022(3) -0.011(2) -0.009(2)
C23 0.051(3) 0.054(3) 0.070(3) -0.016(3) -0.005(2) -0.006(2)
C16 0.049(3) 0.050(3) 0.063(3) -0.011(2) -0.003(2) -0.001(2)
C21 0.048(3) 0.042(3) 0.069(3) -0.013(2) 0.002(2) -0.005(2)
C20 0.045(3) 0.049(3) 0.068(3) -0.012(2) -0.005(2) 0.001(2)
C24 0.061(3) 0.049(3) 0.070(3) -0.010(2) -0.009(2) -0.016(2)
C13 0.081(4) 0.057(3) 0.059(3) -0.020(2) -0.006(3) -0.004(3)
C17 0.061(3) 0.056(3) 0.064(3) -0.013(3) -0.002(3) -0.002(2)
C2 0.055(3) 0.046(3) 0.070(3) -0.022(2) -0.005(2) 0.000(2)
C18 0.051(3) 0.054(3) 0.063(3) -0.016(2) -0.001(2) 0.000(2)
C12 0.113(5) 0.056(3) 0.100(4) -0.018(3) 0.010(3) -0.004(3)
C19 0.047(3) 0.060(3) 0.069(3) -0.024(3) -0.009(2) -0.001(2)
C5 0.059(3) 0.049(3) 0.066(3) -0.018(2) -0.006(2) 0.002(2)
C14 0.071(3) 0.057(3) 0.064(3) -0.013(2) -0.009(2) -0.004(2)
C1 0.056(3) 0.058(3) 0.080(4) -0.025(3) -0.003(3) -0.009(2)
C6 0.074(3) 0.050(3) 0.061(3) -0.014(2) -0.007(3) 0.000(2)
C7 0.053(3) 0.045(2) 0.079(4) -0.013(3) -0.004(3) -0.001(2)
C4 0.073(3) 0.042(2) 0.070(3) -0.016(2) 0.002(3) -0.009(2)
C22 0.059(3) 0.057(3) 0.064(3) -0.021(2) -0.007(2) -0.010(2)
C26 0.069(4) 0.075(3) 0.072(3) -0.018(3) -0.002(3) -0.014(2)
C3 0.063(3) 0.055(3) 0.063(3) -0.017(2) -0.001(2) -0.001(2)
C28 0.073(4) 0.060(3) 0.073(3) 0.001(2) -0.006(3) -0.014(2)
C29 0.073(4) 0.090(4) 0.103(4) -0.017(3) 0.006(3) -0.024(3)
C15 0.082(4) 0.061(3) 0.084(4) -0.014(3) -0.013(3) -0.010(2)
C8 0.085(4) 0.082(4) 0.104(5) -0.029(3) -0.003(3) -0.003(3)
C10 0.119(6) 0.106(6) 0.138(6) -0.031(5) -0.005(5) 0.046(5)
C27 0.076(4) 0.104(4) 0.107(4) -0.045(3) -0.006(3) -0.013(3)
C9 0.095(5) 0.122(6) 0.134(6) -0.054(5) -0.001(4) 0.012(5)
C11 0.178(7) 0.062(4) 0.129(6) -0.010(3) 0.009(5) 0.027(5)

loop_
_atom_type_symbol
_atom_type_description
_atom_type_scat_dispersion_real
_atom_type_scat_dispersion_imag
_atom_type_scat_source
C C 0.0033 0.0016 'International Tables Vol C Tables 4.2.6.8 and 6.1.1.4'
H H 0.0000 0.0000 'International Tables Vol C Tables 4.2.6.8 and 6.1.1.4'
N N 0.0061 0.0033 'International Tables Vol C Tables 4.2.6.8 and 6.1.1.4'
O O 0.0106 0.0060 'International Tables Vol C Tables 4.2.6.8 and 6.1.1.4'

loop_
_geom_angle_atom_site_label_1
_geom_angle_atom_site_label_2
_geom_angle_atom_site_label_3
_geom_angle
C17 O1 C21 123.2(3)
C1 O3 H3 109.5
N2 N1 C14 112.9(4)
C5 N1 N2 120.9(4)
C5 N1 C14 126.1(4)
C16 N2 N1 108.2(3)
C23 N3 C26 122.6(4)
C23 N3 C28 122.3(4)
C28 N3 C26 114.9(4)
C20 C25 H25 118.7
C24 C25 H25 118.7
C24 C25 C20 122.6(4)
N3 C23 C24 121.4(4)
N3 C23 C22 121.9(4)
C22 C23 C24 116.7(4)
N2 C16 C18 120.5(4)
N2 C16 C15 113.6(4)
C18 C16 C15 125.7(4)
O1 C21 C20 119.6(4)
C22 C21 O1 116.4(4)
C22 C21 C20 124.0(4)
C25 C20 C19 126.5(4)
C21 C20 C25 115.2(4)
C21 C20 C19 118.3(4)
C25 C24 C23 121.3(4)
C25 C24 H24 119.3
C23 C24 H24 119.3
C12 C13 C14 118.5(5)
C8 C13 C12 119.1(5)
C8 C13 C14 122.3(4)
O1 C17 C18 117.3(4)
O2 C17 O1 115.8(4)
O2 C17 C18 126.9(4)
C7 C2 C1 124.3(4)
C3 C2 C1 118.7(4)
C3 C2 C7 117.0(4)
C16 C18 C17 118.9(4)
C19 C18 C16 122.3(4)
C19 C18 C17 118.8(4)
C13 C12 H12 119.8
C11 C12 C13 120.3(6)
C11 C12 H12 119.8
C20 C19 H19 118.6
C18 C19 C20 122.8(4)
C18 C19 H19 118.6
N1 C5 C6 121.7(4)
N1 C5 C4 119.4(4)
C6 C5 C4 118.9(4)
N1 C14 C13 112.9(4)
N1 C14 H14 109.6
N1 C14 C15 101.3(3)
C13 C14 H14 109.6
C13 C14 C15 113.5(4)
C15 C14 H14 109.6
O3 C1 C2 114.5(4)
O4 C1 O3 123.5(5)
O4 C1 C2 122.1(4)
C5 C6 H6 120.1
C7 C6 C5 119.9(4)
C7 C6 H6 120.1
C2 C7 H7 118.8
C6 C7 C2 122.3(4)
C6 C7 H7 118.8
C5 C4 H4 120.2
C3 C4 C5 119.6(4)
C3 C4 H4 120.2
C23 C22 H22 120.0
C21 C22 C23 120.1(4)
C21 C22 H22 120.0
N3 C26 H26A 109.2
N3 C26 H26B 109.2
N3 C26 C27 111.9(4)
H26A C26 H26B 107.9
C27 C26 H26A 109.2
C27 C26 H26B 109.2
C2 C3 H3A 119.0
C4 C3 C2 122.1(4)
C4 C3 H3A 119.0
N3 C28 H28A 109.2
N3 C28 H28B 109.2
N3 C28 C29 112.0(3)
H28A C28 H28B 107.9
C29 C28 H28A 109.2
C29 C28 H28B 109.2
C28 C29 H29A 109.5
C28 C29 H29B 109.5
C28 C29 H29C 109.5
H29A C29 H29B 109.5
H29A C29 H29C 109.5
H29B C29 H29C 109.5
C16 C15 C14 102.2(3)
C16 C15 H15A 111.3
C16 C15 H15B 111.3
C14 C15 H15A 111.3
C14 C15 H15B 111.3
H15A C15 H15B 109.2
C13 C8 H8 119.5
C13 C8 C9 121.0(5)
C9 C8 H8 119.5
C9 C10 H10 120.1
C11 C10 H10 120.1
C11 C10 C9 119.9(6)
C26 C27 H27A 109.5
C26 C27 H27B 109.5
C26 C27 H27C 109.5
H27A C27 H27B 109.5
H27A C27 H27C 109.5
H27B C27 H27C 109.5
C8 C9 H9 120.4
C10 C9 C8 119.3(6)
C10 C9 H9 120.4
C12 C11 H11 119.8
C10 C11 C12 120.4(6)
C10 C11 H11 119.8

loop_
_geom_bond_atom_site_label_1
_geom_bond_atom_site_label_2
_geom_bond_distance
O1 C21 1.384(4)
O1 C17 1.381(5)
O2 C17 1.208(4)
O3 H3 0.8200
O3 C1 1.310(4)
N1 N2 1.382(4)
N1 C5 1.366(5)
N1 C14 1.467(5)
O4 C1 1.230(5)
N2 C16 1.288(5)
N3 C23 1.355(5)
N3 C26 1.466(5)
N3 C28 1.452(4)
C25 H25 0.9300
C25 C20 1.396(5)
C25 C24 1.359(5)
C23 C24 1.408(5)
C23 C22 1.407(5)
C16 C18 1.456(5)
C16 C15 1.502(5)
C21 C20 1.392(5)
C21 C22 1.359(5)
C20 C19 1.412(5)
C24 H24 0.9300
C13 C12 1.375(5)
C13 C14 1.507(5)
C13 C8 1.355(6)
C17 C18 1.458(6)
C2 C1 1.459(6)
C2 C7 1.391(5)
C2 C3 1.389(5)
C18 C19 1.358(5)
C12 H12 0.9300
C12 C11 1.372(7)
C19 H19 0.9300
C5 C6 1.386(5)
C5 C4 1.408(5)
C14 H14 0.9800
C14 C15 1.536(5)
C6 H6 0.9300
C6 C7 1.368(5)
C7 H7 0.9300
C4 H4 0.9300
C4 C3 1.369(5)
C22 H22 0.9300
C26 H26A 0.9700
C26 H26B 0.9700
C26 C27 1.506(5)
C3 H3A 0.9300
C28 H28A 0.9700
C28 H28B 0.9700
C28 C29 1.513(5)
C29 H29A 0.9600
C29 H29B 0.9600
C29 H29C 0.9600
C15 H15A 0.9700
C15 H15B 0.9700
C8 H8 0.9300
C8 C9 1.383(6)
C10 H10 0.9300
C10 C9 1.375(7)
C10 C11 1.357(7)
C27 H27A 0.9600
C27 H27B 0.9600
C27 H27C 0.9600
C9 H9 0.9300
C11 H11 0.9300

loop_
_geom_torsion_atom_site_label_1
_geom_torsion_atom_site_label_2
_geom_torsion_atom_site_label_3
_geom_torsion_atom_site_label_4
_geom_torsion
O1 C21 C20 C25 179.8(3)
O1 C21 C20 C19 -1.1(6)
O1 C21 C22 C23 179.0(3)
O1 C17 C18 C16 -179.4(3)
O1 C17 C18 C19 2.1(6)
O2 C17 C18 C16 0.9(7)
O2 C17 C18 C19 -177.7(4)
N1 N2 C16 C18 -178.4(3)
N1 N2 C16 C15 -2.6(5)
N1 C5 C6 C7 -177.7(4)
N1 C5 C4 C3 176.9(4)
N1 C14 C15 C16 -12.5(4)
N2 N1 C5 C6 -0.8(6)
N2 N1 C5 C4 -179.9(3)
N2 N1 C14 C13 -109.1(4)
N2 N1 C14 C15 12.6(4)
N2 C16 C18 C17 -175.2(4)
N2 C16 C18 C19 3.2(6)
N2 C16 C15 C14 10.2(5)
N3 C23 C24 C25 179.2(4)
N3 C23 C22 C21 -178.4(4)
C25 C20 C19 C18 -179.3(4)
C23 N3 C26 C27 -90.2(5)
C23 N3 C28 C29 -81.6(5)
C16 C18 C19 C20 179.3(4)
C21 O1 C17 O2 178.2(3)
C21 O1 C17 C18 -1.6(5)
C21 C20 C19 C18 1.7(6)
C20 C25 C24 C23 0.4(6)
C20 C21 C22 C23 -2.3(6)
C24 C25 C20 C21 -0.1(6)
C24 C25 C20 C19 -179.1(4)
C24 C23 C22 C21 2.4(6)
C13 C12 C11 C10 0.0(9)
C13 C14 C15 C16 108.8(4)
C13 C8 C9 C10 -0.5(9)
C17 O1 C21 C20 1.2(5)
C17 O1 C21 C22 -180.0(4)
C17 C18 C19 C20 -2.2(6)
C18 C16 C15 C14 -174.3(4)
C12 C13 C14 N1 -157.7(4)
C12 C13 C14 C15 87.8(5)
C12 C13 C8 C9 1.3(7)
C5 N1 N2 C16 176.2(4)
C5 N1 C14 C13 67.6(5)
C5 N1 C14 C15 -170.7(4)
C5 C6 C7 C2 0.9(6)
C5 C4 C3 C2 0.7(6)
C14 N1 N2 C16 -6.9(5)
C14 N1 C5 C6 -177.3(4)
C14 N1 C5 C4 3.6(6)
C14 C13 C12 C11 -177.8(5)
C14 C13 C8 C9 178.0(5)
C1 C2 C7 C6 178.5(4)
C1 C2 C3 C4 -179.3(4)
C6 C5 C4 C3 -2.2(6)
C7 C2 C1 O3 -0.1(6)
C7 C2 C1 O4 -179.8(4)
C7 C2 C3 C4 1.6(6)
C4 C5 C6 C7 1.4(6)
C22 C23 C24 C25 -1.5(6)
C22 C21 C20 C25 1.0(6)
C22 C21 C20 C19 -179.9(4)
C26 N3 C23 C24 179.5(4)
C26 N3 C23 C22 0.3(6)
C26 N3 C28 C29 93.2(4)
C3 C2 C1 O3 -179.2(4)
C3 C2 C1 O4 1.1(6)
C3 C2 C7 C6 -2.4(6)
C28 N3 C23 C24 -6.1(6)
C28 N3 C23 C22 174.7(4)
C28 N3 C26 C27 95.0(4)
C15 C16 C18 C17 9.5(6)
C15 C16 C18 C19 -172.1(4)
C8 C13 C12 C11 -1.0(7)
C8 C13 C14 N1 25.6(6)
C8 C13 C14 C15 -88.9(5)
C9 C10 C11 C12 0.8(11)
C11 C10 C9 C8 -0.5(10)
